data_7047672
loop_
_publ_author_name
'Ayad, Massinisa'
'Klein Gebbink, Robertus J. M.'
'Le Mest, Yves'
'Schollhammer, Philippe'
'Le Poul, Nicolas'
'P\'etillon, Fran\,cois Y'
'Mandon, Dominique'

_publ_section_title
;
 Mononuclear iron(ii) complexes containing a tripodal and macrocyclic
 nitrogen ligand: synthesis, reactivity and application in cyclohexane
 oxidation catalysis.
;
_journal_issue 43
_journal_name_full 'Dalton transactions (Cambridge, England : 2003)'
_journal_page_first 15596
_journal_page_last 15612
_journal_paper_doi 10.1039/c8dt02952k
_journal_volume 47
_journal_year 2018
_chemical_formula_moiety
;
        C74 H58 Fe2 N14 O8, Cl6 Fe2 O, 3(C2 H3 N)
;
_chemical_formula_sum 'C80 H67 Cl6 Fe4 N17 O9'
_chemical_formula_weight 1846.61
_space_group_IT_number 11
_space_group_name_Hall '-P 2yb'
_space_group_name_H-M_alt 'P 1 21/m 1'
_symmetry_cell_setting monoclinic
_symmetry_Int_Tables_number 11
_symmetry_space_group_name_Hall '-P 2yb'
_symmetry_space_group_name_H-M 'P 1 21/m 1'
_atom_sites_solution_hydrogens geom
_atom_sites_solution_primary direct
_atom_sites_solution_secondary difmap
_audit_creation_date 2015-07-10T20:14:54-00:00
_audit_creation_method 'WinGX routine CIF_UPDATE'
_audit_update_record
;
2018-07-19 deposited with the CCDC.
2018-09-28 downloaded from the CCDC.
;
_cell_angle_alpha 90
_cell_angle_beta 110.800(6)
_cell_angle_gamma 90
_cell_formula_units_Z 2
_cell_length_a 12.8448(6)
_cell_length_b 24.3450(14)
_cell_length_c 13.5498(7)
_cell_measurement_reflns_used 4147
_cell_measurement_temperature 170(2)
_cell_measurement_theta_max 24.38
_cell_measurement_theta_min 3.62
_cell_volume 3961.0(4)
_computing_cell_refinement
;
        CrysAlisPro, Agilent Technologies,
        Version 1.171.37.35 (release 13-08-2014 CrysAlis171 .NET)
        (compiled Aug 13 2014,18:06:01)
;
_computing_data_collection
;
        CrysAlisPro, Agilent Technologies,
        Version 1.171.37.35 (release 13-08-2014 CrysAlis171 .NET)
        (compiled Aug 13 2014,18:06:01)
;
_computing_data_reduction
;
        CrysAlisPro, Agilent Technologies,
        Version 1.171.37.35 (release 13-08-2014 CrysAlis171 .NET)
        (compiled Aug 13 2014,18:06:01)
;
_computing_molecular_graphics
;
        ORTEP3 for Windows (Farrugia, 1997)
        MERCURY  (Bruno et al., 2002)
;
_computing_publication_material
;
        WinGX (Farrugia, 1999)
        PLATON (Spek, 1990-2003)
        enCIFer (Allen et al., 2004)
;
_computing_structure_refinement 'SHELXL-97 (Sheldrick, 2008)'
_computing_structure_solution 'SIR-92 (Altomare et al., 1992)'
_diffrn_ambient_temperature 170(2)
_diffrn_detector 'CCD plate'
_diffrn_detector_area_resol_mean 8.3622
_diffrn_measured_fraction_theta_full 0.997
_diffrn_measured_fraction_theta_max 0.997
_diffrn_measurement_device 'four-circle diffractometer'
_diffrn_measurement_device_type 'Xcalibur, Sapphire2, large Be window'
_diffrn_measurement_method '\w scans'
_diffrn_orient_matrix_UB_11 -0.0045842
_diffrn_orient_matrix_UB_12 0.027878
_diffrn_orient_matrix_UB_13 0.0130575
_diffrn_orient_matrix_UB_21 0.0183405
_diffrn_orient_matrix_UB_22 0.0084107
_diffrn_orient_matrix_UB_23 -0.0412408
_diffrn_orient_matrix_UB_31 -0.0559746
_diffrn_orient_matrix_UB_32 0.0004659
_diffrn_orient_matrix_UB_33 -0.0355857
_diffrn_radiation_monochromator graphite
_diffrn_radiation_probe x-ray
_diffrn_radiation_type MoK\a
_diffrn_radiation_wavelength 0.71073
_diffrn_reflns_av_R_equivalents 0.1044
_diffrn_reflns_av_unetI/netI 0.1216
_diffrn_reflns_limit_h_max 16
_diffrn_reflns_limit_h_min -15
_diffrn_reflns_limit_k_max 30
_diffrn_reflns_limit_k_min -20
_diffrn_reflns_limit_l_max 16
_diffrn_reflns_limit_l_min -16
_diffrn_reflns_number 23434
_diffrn_reflns_theta_full 26.37
_diffrn_reflns_theta_max 26.37
_diffrn_reflns_theta_min 3.31
_diffrn_source 'Enhance (Mo) X-ray Source'
_exptl_absorpt_coefficient_mu 0.990
_exptl_absorpt_correction_T_max 0.948
_exptl_absorpt_correction_T_min 0.881
_exptl_absorpt_correction_type analytical
_exptl_absorpt_process_details
;
CrysAlisPro, Agilent Technologies,
Version 1.171.37.35 (release 13-08-2014 CrysAlis171 .NET)
(compiled Aug 13 2014,18:06:01)
Analytical numeric absorption correction using a multifaceted crystal
model based on expressions derived by R.C. Clark & J.S. Reid.
(Clark, R. C. & Reid, J. S. (1995). Acta Cryst. A51, 887-897)
Empirical absorption correction using spherical harmonics,
implemented in SCALE3 ABSPACK scaling algorithm.
;
_exptl_crystal_colour brown
_exptl_crystal_density_diffrn 1.548
_exptl_crystal_density_method 'not measured'
_exptl_crystal_description 'rod, axis [1 0 0]'
_exptl_crystal_F_000 1888
_exptl_crystal_recrystallization_method
'from solution in acetonitrile at room temperature,by slow diffusion of diethylether??????????'
_exptl_crystal_size_max 0.19
_exptl_crystal_size_mid 0.07
_exptl_crystal_size_min 0.06
_refine_diff_density_max 1.127
_refine_diff_density_min -0.572
_refine_diff_density_rms 0.104
_refine_ls_extinction_method none
_refine_ls_goodness_of_fit_ref 1.026
_refine_ls_hydrogen_treatment mixed
_refine_ls_matrix_type full
_refine_ls_number_parameters 591
_refine_ls_number_reflns 8265
_refine_ls_number_restraints 41
_refine_ls_restrained_S_all 1.031
_refine_ls_R_factor_all 0.1408
_refine_ls_R_factor_gt 0.0749
_refine_ls_shift/su_max 0
_refine_ls_shift/su_mean 0
_refine_ls_structure_factor_coef Fsqd
_refine_ls_weighting_details 'calc w=1/[\s^2^(Fo^2^)+(0.0917P)^2^+0.0000P] where P=(Fo^2^+2Fc^2^)/3'
_refine_ls_weighting_scheme calc
_refine_ls_wR_factor_gt 0.1736
_refine_ls_wR_factor_ref 0.2199
_reflns_number_gt 4551
_reflns_number_total 8265
_reflns_threshold_expression >2\s(I)
_cod_data_source_file c8dt02952k2.cif
_cod_data_source_block ma2015-15-c
_cod_depositor_comments
;Adding full bibliography for 7047672--7047674.cif.

The following automatic conversions were performed:

data name '_iucr_refine_instruction_details' was replaced with
'_iucr_refine_instructions_details' as specified in the replacement
file 'data/replacement-values/replacement_tags.lst'.

Automatic conversion script
Id: cif_correct_tags 9268 2022-04-12 08:56:07Z antanas 
;
_cod_original_sg_symbol_Hall -P2yb
_cod_original_sg_symbol_H-M P21/m
_cod_database_code 7047672

loop_
_symmetry_equiv_pos_as_xyz
'x, y, z'
'-x, y+1/2, -z'
'-x, -y, -z'
'x, -y-1/2, z'

loop_
_atom_site_label
_atom_site_type_symbol
_atom_site_fract_x
_atom_site_fract_y
_atom_site_fract_z
_atom_site_U_iso_or_equiv
_atom_site_adp_type
_atom_site_occupancy
_atom_site_symmetry_multiplicity
_atom_site_calc_flag
_atom_site_refinement_flags
C1 C 0.6145(5) 0.3949(3) 0.3973(4) 0.0487(16) Uani 1 1 d .
H1A H 0.6726 0.3706 0.3888 0.058 Uiso 1 1 calc R
H1B H 0.6207 0.4312 0.367 0.058 Uiso 1 1 calc R
C2 C 0.5024(5) 0.3711(2) 0.3388(4) 0.0450(15) Uani 1 1 d .
C3 C 0.4812(6) 0.3437(3) 0.2438(5) 0.0584(17) Uani 1 1 d .
H3 H 0.5394 0.336 0.2178 0.07 Uiso 1 1 calc R
C4 C 0.3729(6) 0.3280(3) 0.1882(5) 0.067(2) Uani 1 1 d .
H4 H 0.3544 0.3113 0.1208 0.081 Uiso 1 1 calc R
C5 C 0.2938(6) 0.3365(3) 0.2299(4) 0.0582(18) Uani 1 1 d .
H5 H 0.2194 0.3256 0.1912 0.07 Uiso 1 1 calc R
C6 C 0.3183(5) 0.3610(2) 0.3291(4) 0.0465(15) Uani 1 1 d .
C7 C 0.2344(4) 0.3653(2) 0.3800(4) 0.0420(14) Uani 1 1 d .
C8 C 0.1436(5) 0.3291(3) 0.3475(5) 0.0542(17) Uani 1 1 d .
H8 H 0.1385 0.3028 0.2941 0.065 Uiso 1 1 calc R
C9 C 0.0625(5) 0.3307(3) 0.3901(5) 0.0620(19) Uani 1 1 d .
H9 H 0.0025 0.3053 0.3668 0.074 Uiso 1 1 calc R
C10 C 0.0666(5) 0.3686(3) 0.4670(5) 0.0592(18) Uani 1 1 d .
H10 H 0.0095 0.3696 0.4963 0.071 Uiso 1 1 calc R
C11 C 0.1547(4) 0.4053(2) 0.5010(4) 0.0420(14) Uani 1 1 d D
C12 C 0.2397(4) 0.4031(2) 0.4592(4) 0.0403(14) Uani 1 1 d .
C13 C 0.0822(5) 0.4641(3) 0.6093(5) 0.0458(15) Uani 1 1 d D
C14 C 0.1144(5) 0.5067(3) 0.6968(5) 0.0452(15) Uani 1 1 d .
C15 C 0.0310(5) 0.5308(3) 0.7241(5) 0.0547(17) Uani 1 1 d .
H15 H -0.0443 0.5202 0.6887 0.066 Uiso 1 1 calc R
C16 C 0.0560(6) 0.5693(3) 0.8009(6) 0.0593(18) Uani 1 1 d .
H16 H -0.001 0.5863 0.8196 0.071 Uiso 1 1 calc R
C17 C 0.1668(6) 0.5834(3) 0.8516(5) 0.0589(18) Uani 1 1 d .
H17 H 0.1873 0.6106 0.9053 0.071 Uiso 1 1 calc R
C18 C 0.2474(5) 0.5570(3) 0.8226(5) 0.0510(16) Uani 1 1 d .
C19 C 0.3682(6) 0.5706(3) 0.8819(5) 0.0546(17) Uani 1 1 d D
C20 C 0.6130(5) 0.5046(3) 0.8552(4) 0.0453(15) Uani 1 1 d .
H20 H 0.571 0.4823 0.7973 0.054 Uiso 1 1 calc R
C21 C 0.5579(5) 0.5378(3) 0.9016(4) 0.0458(15) Uani 1 1 d D
C22 C 0.6205(5) 0.5702(3) 0.9884(5) 0.0585(18) Uani 1 1 d .
H22 H 0.5841 0.5933 1.0225 0.07 Uiso 1 1 calc R
C23 C 0.7342(6) 0.5680(3) 1.0232(5) 0.067(2) Uani 1 1 d .
H23 H 0.7763 0.5899 1.0818 0.08 Uiso 1 1 calc R
C24 C 0.7889(5) 0.5351(3) 0.9758(5) 0.0581(18) Uani 1 1 d .
H24 H 0.868 0.5344 1.0014 0.07 Uiso 1 1 calc R
C25 C 0.7290(5) 0.5025(2) 0.8902(4) 0.0433(14) Uani 1 1 d .
C26 C 0.7848(5) 0.4679(3) 0.8364(4) 0.0478(16) Uani 1 1 d .
C27 C 0.8839(5) 0.4388(3) 0.8908(5) 0.0548(17) Uani 1 1 d .
H27 H 0.9163 0.4413 0.9656 0.066 Uiso 1 1 calc R
C28 C 0.9332(5) 0.4073(3) 0.8369(5) 0.0540(17) Uani 1 1 d .
H28 H 1.0002 0.3882 0.8737 0.065 Uiso 1 1 calc R
C29 C 0.8857(5) 0.4034(2) 0.7294(5) 0.0478(15) Uani 1 1 d .
H29 H 0.9178 0.3807 0.6907 0.057 Uiso 1 1 calc R
C30 C 0.7893(5) 0.4333(3) 0.6781(5) 0.0467(15) Uani 1 1 d .
C31 C 0.7395(4) 0.4325(3) 0.5586(4) 0.0438(14) Uani 1 1 d .
H31A H 0.7261 0.471 0.5333 0.053 Uiso 1 1 calc R
H31B H 0.7952 0.4167 0.5316 0.053 Uiso 1 1 calc R
C32 C 0.6423(4) 0.3474(2) 0.5633(5) 0.0447(14) Uani 1 1 d .
H32A H 0.7212 0.3355 0.5902 0.054 Uiso 1 1 calc R
H32B H 0.5988 0.3199 0.5112 0.054 Uiso 1 1 calc R
C33 C 0.5995(4) 0.3501(2) 0.6542(4) 0.0441(14) Uani 1 1 d .
C34 C 0.6478(5) 0.3229(3) 0.7488(5) 0.0609(18) Uani 1 1 d .
H34 H 0.7149 0.3027 0.7631 0.073 Uiso 1 1 calc R
C35 C 0.5954(6) 0.3258(3) 0.8226(5) 0.065(2) Uani 1 1 d .
H35 H 0.6268 0.3075 0.8885 0.078 Uiso 1 1 calc R
C36 C 0.5020(6) 0.3540(3) 0.8010(5) 0.0564(17) Uani 1 1 d .
H36 H 0.4648 0.3549 0.8503 0.068 Uiso 1 1 calc R
C37 C 0.4592(5) 0.3818(3) 0.7080(4) 0.0470(15) Uani 1 1 d .
H37 H 0.3927 0.4024 0.6939 0.056 Uiso 1 1 calc R
N1 N 0.6333(4) 0.4012(2) 0.5114(4) 0.0427(12) Uani 1 1 d .
N2 N 0.4238(4) 0.37987(19) 0.3799(3) 0.0402(11) Uani 1 1 d .
N3 N 0.1645(4) 0.4449(2) 0.5801(4) 0.0427(12) Uani 1 1 d D
N4 N 0.2231(4) 0.5195(2) 0.7452(4) 0.0464(12) Uani 1 1 d .
N5 N 0.4406(4) 0.5376(2) 0.8609(4) 0.0492(13) Uani 1 1 d D
N6 N 0.7390(3) 0.46431(19) 0.7296(3) 0.0403(11) Uani 1 1 d .
N7 N 0.5093(4) 0.38080(19) 0.6351(3) 0.0389(11) Uani 1 1 d .
O1 O -0.0157(3) 0.44959(19) 0.5705(3) 0.0596(12) Uani 1 1 d .
O2 O 0.3924(4) 0.6088(2) 0.9432(4) 0.0754(15) Uani 1 1 d .
O3 O 0.3220(3) 0.44079(15) 0.4967(3) 0.0429(10) Uani 1 1 d .
O4 O 0.5326(3) 0.50119(16) 0.5991(3) 0.0397(9) Uani 1 1 d D
H3N H 0.229(2) 0.4609(17) 0.601(4) 0.048 Uiso 1 1 d D
H5N H 0.414(2) 0.5092(14) 0.823(4) 0.048 Uiso 1 1 d D
H4W H 0.593(3) 0.489(2) 0.640(4) 0.06 Uiso 1 1 d D
O5 O 0.1627(4) 0.25 0.9646(4) 0.0619(18) Uani 1 2 d S
Cl1 Cl 0.41589(17) 0.25 0.95963(17) 0.0613(7) Uani 1 2 d S
Cl2 Cl 0.18652(14) 0.17551(7) 0.76870(12) 0.0608(5) Uani 1 1 d .
Cl3 Cl -0.09204(18) 0.25 0.80313(17) 0.0695(8) Uani 1 2 d S
Cl4 Cl -0.00264(18) 0.32144(9) 1.05472(14) 0.0906(7) Uani 1 1 d .
Fe1 Fe 0.47186(6) 0.43880(4) 0.50547(6) 0.0395(3) Uani 1 1 d .
Fe2 Fe 0.23244(10) 0.25 0.87129(9) 0.0486(4) Uani 1 2 d S
Fe3 Fe 0.02775(9) 0.25 0.96869(9) 0.0437(3) Uani 1 2 d S
C38 C 0.3806(8) 0.25 0.5334(8) 0.054(2) Uani 1 2 d SD
C39 C 0.3027(8) 0.25 0.5906(8) 0.068(3) Uani 1 2 d SD
N8 N 0.4403(7) 0.25 0.4884(7) 0.072(3) Uani 1 2 d S
H39A H 0.279(6) 0.2880(12) 0.594(6) 0.107 Uiso 0.5 1 d PD
H39B H 0.343(4) 0.236(3) 0.662(3) 0.107 Uiso 0.5 1 d PD
H39C H 0.240(4) 0.226(3) 0.554(5) 0.107 Uiso 0.5 1 d PD
C40 C 0.2411(12) 0.7175(8) 0.7766(15) 0.091(6) Uani 0.5 1 d PD
C41 C 0.2630(12) 0.75 0.8695(13) 0.143(6) Uani 1 2 d SD
N9 N 0.2217(14) 0.6927(11) 0.7036(15) 0.162(9) Uani 0.5 1 d P
H41A H 0.239(6) 0.7878(15) 0.848(5) 0.243 Uiso 0.5 1 d PD
H41B H 0.344(2) 0.75 0.909(5) 0.243 Uiso 1 2 d SD
H41C H 0.222(6) 0.735(3) 0.912(4) 0.243 Uiso 0.5 1 d PD
C42 C 0.8780(16) 0.2741(8) 0.5086(17) 0.095(6) Uani 0.5 1 d PD
C43 C 0.8131(15) 0.2971(9) 0.4575(17) 0.132(9) Uani 0.5 1 d PD
N10 N 0.9642(15) 0.25 0.5701(11) 0.170(6) Uani 1 2 d S
H43A H 0.745(3) 0.287(2) 0.472(4) 0.254 Uiso 0.5 1 d PD
H43B H 0.804(5) 0.287(4) 0.385(2) 0.254 Uiso 0.5 1 d PD
H43C H 0.829(2) 0.3360(11) 0.471(6) 0.254 Uiso 0.5 1 d PD

loop_
_atom_site_aniso_label
_atom_site_aniso_U_11
_atom_site_aniso_U_22
_atom_site_aniso_U_33
_atom_site_aniso_U_23
_atom_site_aniso_U_13
_atom_site_aniso_U_12
C1 0.055(4) 0.060(4) 0.040(3) -0.008(3) 0.028(3) -0.006(3)
C2 0.058(4) 0.042(4) 0.036(3) -0.003(3) 0.018(3) -0.009(3)
C3 0.070(4) 0.064(5) 0.047(3) -0.010(3) 0.029(3) -0.007(4)
C4 0.093(5) 0.066(5) 0.045(4) -0.016(4) 0.028(4) -0.018(4)
C5 0.065(4) 0.063(5) 0.040(3) -0.012(3) 0.011(3) -0.020(4)
C6 0.058(4) 0.042(4) 0.034(3) -0.002(3) 0.009(3) -0.006(3)
C7 0.039(3) 0.048(4) 0.033(3) 0.006(3) 0.004(3) -0.001(3)
C8 0.053(4) 0.046(4) 0.054(4) -0.010(3) 0.007(3) -0.008(3)
C9 0.049(4) 0.062(5) 0.064(4) -0.007(4) 0.006(3) -0.017(3)
C10 0.040(3) 0.062(5) 0.073(4) -0.012(4) 0.017(3) -0.016(3)
C11 0.035(3) 0.043(4) 0.044(3) 0.002(3) 0.009(3) -0.001(3)
C12 0.041(3) 0.041(3) 0.033(3) 0.003(3) 0.006(2) -0.006(3)
C13 0.042(3) 0.050(4) 0.052(3) 0.006(3) 0.025(3) -0.004(3)
C14 0.047(3) 0.047(4) 0.049(3) 0.005(3) 0.026(3) -0.003(3)
C15 0.042(3) 0.066(5) 0.063(4) 0.008(4) 0.028(3) 0.006(3)
C16 0.064(4) 0.056(5) 0.073(4) -0.002(4) 0.043(4) 0.010(4)
C17 0.072(5) 0.057(4) 0.063(4) -0.005(4) 0.041(4) 0.007(4)
C18 0.058(4) 0.062(4) 0.039(3) -0.001(3) 0.025(3) -0.004(3)
C19 0.066(4) 0.061(5) 0.048(4) -0.011(3) 0.033(3) -0.008(4)
C20 0.052(3) 0.051(4) 0.031(3) -0.002(3) 0.012(3) -0.012(3)
C21 0.048(3) 0.053(4) 0.036(3) -0.004(3) 0.015(3) -0.005(3)
C22 0.067(4) 0.065(5) 0.042(3) -0.016(3) 0.016(3) -0.007(4)
C23 0.067(5) 0.080(5) 0.035(3) -0.022(3) -0.005(3) -0.015(4)
C24 0.054(4) 0.067(5) 0.043(3) -0.012(3) 0.005(3) -0.007(3)
C25 0.047(3) 0.045(4) 0.033(3) 0.001(3) 0.008(3) -0.002(3)
C26 0.047(3) 0.053(4) 0.038(3) -0.003(3) 0.009(3) -0.009(3)
C27 0.044(3) 0.070(5) 0.043(3) 0.006(3) 0.007(3) -0.008(3)
C28 0.038(3) 0.061(4) 0.063(4) 0.011(4) 0.017(3) 0.004(3)
C29 0.046(3) 0.045(4) 0.058(4) 0.005(3) 0.024(3) -0.008(3)
C30 0.048(3) 0.047(4) 0.050(3) -0.007(3) 0.023(3) -0.015(3)
C31 0.040(3) 0.049(4) 0.047(3) -0.001(3) 0.022(3) -0.010(3)
C32 0.040(3) 0.042(4) 0.054(3) -0.009(3) 0.019(3) -0.004(3)
C33 0.040(3) 0.049(4) 0.044(3) -0.004(3) 0.015(3) -0.009(3)
C34 0.055(4) 0.064(5) 0.059(4) 0.013(4) 0.015(3) 0.005(3)
C35 0.086(5) 0.072(5) 0.040(3) 0.018(4) 0.026(4) 0.005(4)
C36 0.071(4) 0.060(5) 0.046(3) 0.002(3) 0.031(3) 0.001(4)
C37 0.052(4) 0.050(4) 0.043(3) -0.003(3) 0.021(3) -0.008(3)
N1 0.044(3) 0.044(3) 0.046(3) -0.005(2) 0.024(2) -0.011(2)
N2 0.043(3) 0.046(3) 0.030(2) -0.005(2) 0.011(2) -0.009(2)
N3 0.033(2) 0.049(3) 0.049(3) -0.003(2) 0.019(2) -0.010(2)
N4 0.049(3) 0.052(3) 0.043(3) -0.001(2) 0.023(2) 0.000(2)
N5 0.053(3) 0.058(4) 0.040(3) -0.020(3) 0.020(2) -0.006(3)
N6 0.033(2) 0.043(3) 0.042(3) -0.004(2) 0.010(2) -0.012(2)
N7 0.040(3) 0.041(3) 0.035(2) 0.001(2) 0.013(2) -0.002(2)
O1 0.039(2) 0.079(3) 0.067(3) -0.009(2) 0.025(2) -0.010(2)
O2 0.070(3) 0.087(4) 0.077(3) -0.033(3) 0.036(3) -0.006(3)
O3 0.042(2) 0.047(2) 0.040(2) -0.0056(19) 0.0146(18) -0.0129(18)
O4 0.046(2) 0.045(2) 0.0252(18) -0.0022(17) 0.0090(17) -0.0006(19)
O5 0.033(3) 0.109(6) 0.040(3) 0 0.010(3) 0
Cl1 0.0432(12) 0.093(2) 0.0557(13) 0 0.0273(11) 0
Cl2 0.0803(11) 0.0530(10) 0.0480(9) 0.0017(8) 0.0212(8) -0.0043(9)
Cl3 0.0472(12) 0.113(2) 0.0405(11) 0 0.0066(10) 0
Cl4 0.1079(15) 0.0990(17) 0.0570(11) -0.0148(11) 0.0195(11) 0.0367(13)
Fe1 0.0405(5) 0.0480(6) 0.0306(4) -0.0042(4) 0.0134(4) -0.0074(4)
Fe2 0.0470(7) 0.0667(9) 0.0366(6) 0 0.0206(6) 0
Fe3 0.0340(6) 0.0602(9) 0.0367(6) 0 0.0125(5) 0
C38 0.050(5) 0.036(5) 0.061(6) 0 0.001(5) 0
C39 0.063(6) 0.089(8) 0.056(6) 0 0.025(5) 0
N8 0.059(5) 0.066(6) 0.092(7) 0 0.031(5) 0
C40 0.047(8) 0.146(18) 0.073(11) 0.003(11) 0.012(9) 0.007(9)
C41 0.117(12) 0.173(18) 0.116(13) 0 0.014(10) 0
N9 0.092(12) 0.29(3) 0.099(13) -0.059(16) 0.031(11) 0.017(14)
C42 0.073(11) 0.106(17) 0.102(14) 0.010(11) 0.027(10) 0.013(10)
C43 0.078(13) 0.20(3) 0.131(19) 0.036(18) 0.058(13) 0.040(15)
N10 0.189(16) 0.197(17) 0.100(10) 0 0.023(11) 0

loop_
_atom_type_symbol
_atom_type_description
_atom_type_scat_dispersion_real
_atom_type_scat_dispersion_imag
_atom_type_scat_source
C C 0.0033 0.0016 'International Tables Vol C Tables 4.2.6.8 and 6.1.1.4'
H H 0 0 'International Tables Vol C Tables 4.2.6.8 and 6.1.1.4'
N N 0.0061 0.0033 'International Tables Vol C Tables 4.2.6.8 and 6.1.1.4'
O O 0.0106 0.006 'International Tables Vol C Tables 4.2.6.8 and 6.1.1.4'
Cl Cl 0.1484 0.1585 'International Tables Vol C Tables 4.2.6.8 and 6.1.1.4'
Fe Fe 0.3463 0.8444 'International Tables Vol C Tables 4.2.6.8 and 6.1.1.4'

loop_
_exptl_crystal_face_index_h
_exptl_crystal_face_index_k
_exptl_crystal_face_index_l
_exptl_crystal_face_perp_dist
0 -1 0 0.03
1 5 1 0.045
-1 -2 1 0.055
1 0 -4 0.035
-1 0 0 0.08
1 0 0 0.1
0 0 -1 0.04
0 0 1 0.035
0 1 0 0.03
1 6 -2 0.04
-1 0 2 0.045

loop_
_geom_angle_atom_site_label_1
_geom_angle_atom_site_label_2
_geom_angle_atom_site_label_3
_geom_angle
_geom_angle_site_symmetry_1
_geom_angle_site_symmetry_3
N1 C1 C2 111.3(5) . .
N1 C1 H1A 109.4 . .
C2 C1 H1A 109.4 . .
N1 C1 H1B 109.4 . .
C2 C1 H1B 109.4 . .
H1A C1 H1B 108 . .
N2 C2 C3 122.5(5) . .
N2 C2 C1 116.6(5) . .
C3 C2 C1 120.9(6) . .
C4 C3 C2 117.8(6) . .
C4 C3 H3 121.1 . .
C2 C3 H3 121.1 . .
C5 C4 C3 119.7(6) . .
C5 C4 H4 120.2 . .
C3 C4 H4 120.2 . .
C4 C5 C6 121.6(6) . .
C4 C5 H5 119.2 . .
C6 C5 H5 119.2 . .
N2 C6 C5 118.2(6) . .
N2 C6 C7 120.1(5) . .
C5 C6 C7 121.7(5) . .
C12 C7 C8 117.6(6) . .
C12 C7 C6 124.1(5) . .
C8 C7 C6 118.3(5) . .
C9 C8 C7 121.8(6) . .
C9 C8 H8 119.1 . .
C7 C8 H8 119.1 . .
C8 C9 C10 120.7(6) . .
C8 C9 H9 119.7 . .
C10 C9 H9 119.7 . .
C9 C10 C11 119.4(6) . .
C9 C10 H10 120.3 . .
C11 C10 H10 120.3 . .
C10 C11 C12 120.2(6) . .
C10 C11 N3 122.3(6) . .
C12 C11 N3 117.4(5) . .
O3 C12 C7 123.6(5) . .
O3 C12 C11 116.1(5) . .
C7 C12 C11 120.3(5) . .
O1 C13 N3 124.7(6) . .
O1 C13 C14 118.9(5) . .
N3 C13 C14 116.4(5) . .
N4 C14 C15 122.6(6) . .
N4 C14 C13 118.9(5) . .
C15 C14 C13 118.4(5) . .
C16 C15 C14 120.4(6) . .
C16 C15 H15 119.8 . .
C14 C15 H15 119.8 . .
C15 C16 C17 118.3(6) . .
C15 C16 H16 120.9 . .
C17 C16 H16 120.9 . .
C16 C17 C18 118.9(6) . .
C16 C17 H17 120.6 . .
C18 C17 H17 120.6 . .
N4 C18 C17 123.2(6) . .
N4 C18 C19 118.4(6) . .
C17 C18 C19 118.5(6) . .
O2 C19 N5 125.5(6) . .
O2 C19 C18 119.9(6) . .
N5 C19 C18 114.6(6) . .
C21 C20 C25 122.1(5) . .
C21 C20 H20 119 . .
C25 C20 H20 119 . .
C20 C21 C22 118.7(6) . .
C20 C21 N5 118.4(5) . .
C22 C21 N5 122.9(6) . .
C23 C22 C21 119.3(6) . .
C23 C22 H22 120.3 . .
C21 C22 H22 120.3 . .
C24 C23 C22 121.6(6) . .
C24 C23 H23 119.2 . .
C22 C23 H23 119.2 . .
C23 C24 C25 120.2(6) . .
C23 C24 H24 119.9 . .
C25 C24 H24 119.9 . .
C24 C25 C20 118.1(6) . .
C24 C25 C26 121.5(5) . .
C20 C25 C26 120.4(5) . .
N6 C26 C27 119.5(6) . .
N6 C26 C25 117.8(5) . .
C27 C26 C25 122.7(5) . .
C28 C27 C26 120.4(6) . .
C28 C27 H27 119.8 . .
C26 C27 H27 119.8 . .
C27 C28 C29 119.7(6) . .
C27 C28 H28 120.2 . .
C29 C28 H28 120.2 . .
C28 C29 C30 118.4(6) . .
C28 C29 H29 120.8 . .
C30 C29 H29 120.8 . .
N6 C30 C29 122.9(5) . .
N6 C30 C31 117.7(5) . .
C29 C30 C31 119.4(6) . .
N1 C31 C30 116.0(5) . .
N1 C31 H31A 108.3 . .
C30 C31 H31A 108.3 . .
N1 C31 H31B 108.3 . .
C30 C31 H31B 108.3 . .
H31A C31 H31B 107.4 . .
N1 C32 C33 111.1(5) . .
N1 C32 H32A 109.4 . .
C33 C32 H32A 109.4 . .
N1 C32 H32B 109.4 . .
C33 C32 H32B 109.4 . .
H32A C32 H32B 108 . .
N7 C33 C34 121.8(6) . .
N7 C33 C32 114.1(5) . .
C34 C33 C32 124.1(6) . .
C33 C34 C35 118.1(6) . .
C33 C34 H34 120.9 . .
C35 C34 H34 120.9 . .
C36 C35 C34 120.0(6) . .
C36 C35 H35 120 . .
C34 C35 H35 120 . .
C35 C36 C37 120.0(6) . .
C35 C36 H36 120 . .
C37 C36 H36 120 . .
N7 C37 C36 121.6(6) . .
N7 C37 H37 119.2 . .
C36 C37 H37 119.2 . .
C32 N1 C1 111.1(5) . .
C32 N1 C31 110.2(4) . .
C1 N1 C31 106.5(4) . .
C32 N1 Fe1 107.2(3) . .
C1 N1 Fe1 101.4(3) . .
C31 N1 Fe1 120.0(4) . .
C2 N2 C6 120.0(5) . .
C2 N2 Fe1 113.1(3) . .
C6 N2 Fe1 125.5(4) . .
C13 N3 C11 126.5(5) . .
C13 N3 H3N 121(2) . .
C11 N3 H3N 112(2) . .
C18 N4 C14 116.7(5) . .
C19 N5 C21 130.1(5) . .
C19 N5 H5N 117(2) . .
C21 N5 H5N 112(2) . .
C30 N6 C26 118.9(5) . .
C33 N7 C37 118.4(5) . .
C33 N7 Fe1 116.9(4) . .
C37 N7 Fe1 123.5(4) . .
C12 O3 Fe1 130.4(4) . .
Fe1 O4 Fe1 101.60(15) . 3_666
Fe1 O4 H4W 103(4) . .
Fe1 O4 H4W 121(4) 3_666 .
Fe3 O5 Fe2 140.4(3) . .
O3 Fe1 O4 100.60(16) . .
O3 Fe1 O4 99.37(15) . 3_666
O4 Fe1 O4 78.40(15) . 3_666
O3 Fe1 N2 88.13(17) . .
O4 Fe1 N2 166.38(17) . .
O4 Fe1 N2 89.95(16) 3_666 .
O3 Fe1 N7 89.73(17) . .
O4 Fe1 N7 93.30(16) . .
O4 Fe1 N7 168.63(15) 3_666 .
N2 Fe1 N7 97.20(17) . .
O3 Fe1 N1 157.35(17) . .
O4 Fe1 N1 98.20(16) . .
O4 Fe1 N1 96.66(16) 3_666 .
N2 Fe1 N1 75.96(17) . .
N7 Fe1 N1 76.65(17) . .
O5 Fe2 Cl1 108.59(18) . .
O5 Fe2 Cl2 110.61(10) . .
Cl1 Fe2 Cl2 109.21(6) . .
O5 Fe2 Cl2 110.61(10) . 4_565
Cl1 Fe2 Cl2 109.21(6) . 4_565
Cl2 Fe2 Cl2 108.59(9) . 4_565
O5 Fe3 Cl4 112.29(12) . .
O5 Fe3 Cl4 112.29(12) . 4_565
Cl4 Fe3 Cl4 104.18(13) . 4_565
O5 Fe3 Cl3 107.80(19) . .
Cl4 Fe3 Cl3 110.14(7) . .
Cl4 Fe3 Cl3 110.14(7) 4_565 .
N8 C38 C39 179.5(10) . .
C38 C39 H39A 108(3) . .
C38 C39 H39B 107(3) . .
H39A C39 H39B 111(4) . .
C38 C39 H39C 109(3) . .
H39A C39 H39C 112(4) . .
H39B C39 H39C 110(4) . .
N9 C40 C41 178(2) . .
N9 C40 C40 123.0(18) . 4_575
C41 C40 C40 56.4(8) . 4_575
C40 C41 C40 67.3(17) . 4_575
C40 C41 H41A 108(4) . .
C40 C41 H41A 44(4) 4_575 .
C40 C41 H41B 108(4) . .
C40 C41 H41B 108(4) 4_575 .
H41A C41 H41B 109(5) . .
C40 C41 H41C 110(4) . .
C40 C41 H41C 138(5) 4_575 .
H41A C41 H41C 110(5) . .
H41B C41 H41C 112(5) . .
C43 C42 C42 122.6(17) . 4_565
C43 C42 N10 174(2) . .
C42 C42 N10 62.4(9) 4_565 .
C43 C42 C43 96(2) . 4_565
C42 C42 C43 26.8(8) 4_565 4_565
N10 C42 C43 89.1(12) . 4_565
C42 C43 C42 30.7(14) . 4_565
C42 C43 H43A 107(4) . .
C42 C43 H43A 91(4) 4_565 .
C42 C43 H43B 109(4) . .
C42 C43 H43B 91(4) 4_565 .
H43A C43 H43B 110(4) . .
C42 C43 H43C 109(2) . .
C42 C43 H43C 140(2) 4_565 .
H43A C43 H43C 110(4) . .
H43B C43 H43C 111(5) . .
C42 N10 C42 55.2(18) . 4_565

loop_
_geom_bond_atom_site_label_1
_geom_bond_atom_site_label_2
_geom_bond_distance
_geom_bond_site_symmetry_2
C1 N1 1.486(6) .
C1 C2 1.492(8) .
C1 H1A 0.99 .
C1 H1B 0.99 .
C2 N2 1.333(7) .
C2 C3 1.389(8) .
C3 C4 1.380(9) .
C3 H3 0.95 .
C4 C5 1.343(9) .
C4 H4 0.95 .
C5 C6 1.400(8) .
C5 H5 0.95 .
C6 N2 1.364(7) .
C6 C7 1.474(8) .
C7 C12 1.397(8) .
C7 C8 1.401(8) .
C8 C9 1.359(9) .
C8 H8 0.95 .
C9 C10 1.379(9) .
C9 H9 0.95 .
C10 C11 1.385(8) .
C10 H10 0.95 .
C11 C12 1.398(8) .
C11 N3 1.415(7) .
C12 O3 1.356(6) .
C13 O1 1.230(6) .
C13 N3 1.338(7) .
C13 C14 1.519(8) .
C14 N4 1.352(7) .
C14 C15 1.381(8) .
C15 C16 1.353(9) .
C15 H15 0.95 .
C16 C17 1.387(9) .
C16 H16 0.95 .
C17 C18 1.388(8) .
C17 H17 0.95 .
C18 N4 1.341(8) .
C18 C19 1.510(9) .
C19 O2 1.212(7) .
C19 N5 1.335(8) .
C20 C21 1.365(8) .
C20 C25 1.395(7) .
C20 H20 0.95 .
C21 C22 1.407(8) .
C21 N5 1.408(7) .
C22 C23 1.368(9) .
C22 H22 0.95 .
C23 C24 1.367(9) .
C23 H23 0.95 .
C24 C25 1.389(8) .
C24 H24 0.95 .
C25 C26 1.458(8) .
C26 N6 1.359(7) .
C26 C27 1.413(8) .
C27 C28 1.362(9) .
C27 H27 0.95 .
C28 C29 1.367(8) .
C28 H28 0.95 .
C29 C30 1.392(8) .
C29 H29 0.95 .
C30 N6 1.340(7) .
C30 C31 1.516(8) .
C31 N1 1.494(6) .
C31 H31A 0.99 .
C31 H31B 0.99 .
C32 N1 1.472(7) .
C32 C33 1.519(8) .
C32 H32A 0.99 .
C32 H32B 0.99 .
C33 N7 1.325(7) .
C33 C34 1.379(8) .
C34 C35 1.391(9) .
C34 H34 0.95 .
C35 C36 1.322(9) .
C35 H35 0.95 .
C36 C37 1.362(8) .
C36 H36 0.95 .
C37 N7 1.357(7) .
C37 H37 0.95 .
N1 Fe1 2.241(5) .
N2 Fe1 2.142(4) .
N3 H3N 0.869(18) .
N5 H5N 0.856(18) .
N7 Fe1 2.170(4) .
O3 Fe1 1.886(4) .
O4 Fe1 1.955(4) .
O4 Fe1 2.022(4) 3_666
O4 H4W 0.83(2) .
O5 Fe3 1.754(5) .
O5 Fe2 1.790(6) .
Cl1 Fe2 2.232(2) .
Cl2 Fe2 2.2330(18) .
Cl3 Fe3 2.225(2) .
Cl4 Fe3 2.204(2) .
Fe1 O4 2.022(4) 3_666
Fe2 Cl2 2.2330(18) 4_565
Fe3 Cl4 2.204(2) 4_565
C38 N8 1.136(12) .
C38 C39 1.467(15) .
C39 H39A 0.98(2) .
C39 H39B 0.98(2) .
C39 H39C 0.97(2) .
C40 N9 1.11(2) .
C40 C41 1.43(2) .
C40 C40 1.58(4) 4_575
C41 C40 1.43(2) 4_575
C41 H41A 0.98(2) .
C41 H41B 0.98(2) .
C41 H41C 0.98(2) .
C42 C43 1.04(2) .
C42 C42 1.18(4) 4_565
C42 N10 1.269(19) .
C42 C43 1.94(3) 4_565
C43 C42 1.94(3) 4_565
C43 H43A 0.983(19) .
C43 H43B 0.98(2) .
C43 H43C 0.97(2) .
N10 C42 1.269(19) 4_565

loop_
_geom_hbond_atom_site_label_D
_geom_hbond_atom_site_label_H
_geom_hbond_atom_site_label_A
_geom_hbond_distance_DH
_geom_hbond_distance_HA
_geom_hbond_distance_DA
_geom_hbond_angle_DHA
N3 H3N O3 0.869(18) 2.20(3) 2.646(6) 111(2)
O4 H4W N6 0.83(2) 1.93(2) 2.762(5) 175(6)
